data_9012532
loop_
_publ_author_name
'Idrestedt, I.'
'Brosset, C.'

_publ_section_title
;
 Structure of Si2N2O
;
_journal_name_full 'Acta Chemica Scandinavica'
_journal_page_first 1879
_journal_page_last 1886
_journal_paper_doi 10.3891/acta.chem.scand.18-1879
_journal_volume 18
_journal_year 1964
_chemical_compound_source Synthetic
_chemical_formula_sum 'N2 O Si2'
_chemical_name_mineral Sinoite
_space_group_IT_number 36
_symmetry_space_group_name_Hall 'C 2c -2'
_symmetry_space_group_name_H-M 'C m c 21'
_cell_angle_alpha 90
_cell_angle_beta 90
_cell_angle_gamma 90
_cell_length_a 8.843
_cell_length_b 5.473
_cell_length_c 4.835
_cell_formula_units_Z 4
_cell_volume 234.003
_database_code_amcsd 0011899
_exptl_crystal_density_diffrn 2.844
_cod_original_formula_sum 'Si2 N2 O'
_cod_database_code 9012532

loop_
_space_group_symop_operation_xyz
x,y,z
1/2+x,1/2+y,z
x,-y,1/2+z
1/2+x,1/2-y,1/2+z
-x,y,z
1/2-x,1/2+y,z
-x,-y,1/2+z
1/2-x,1/2-y,1/2+z

loop_
_atom_site_label
_atom_site_fract_x
_atom_site_fract_y
_atom_site_fract_z
_atom_site_U_iso_or_equiv
Si 0.17630 0.15090 0.28980 0.00532
N 0.21800 0.12100 0.64200 0.01950
O 0.00000 0.21400 0.23000 0.00443

loop_
_cod_related_entry_id
_cod_related_entry_database
_cod_related_entry_code
1 AMCSD 0011899
